data_7134681
loop_
_publ_author_name
'Kieninger, Christoph'
'Wurst, Klaus'
'Leitner, Daniel'
'Peters, Luis P.'
'Dinu, Dennis F.'
'Wiedemair, Markus'
'Zaretzke, Marc-Kevin'
'Br&#xf6;ring, Martin'
'Hohloch, Stephan'
'Liedl, Klaus R.'
'Kr&#xe4;utler, Bernhard'

_publ_section_title
;
 Encasing the paramagnetic copper(II)-ion by the ring-contracted corrin
 ligand of vitamin B<sub>12</sub>.
;
_journal_issue 57
_journal_name_full 'Chemical communications (Cambridge, England)'
_journal_page_first 10606
_journal_page_last 10609
_journal_paper_doi 10.1039/d5cc02129d
_journal_volume 61
_journal_year 2025
_chemical_absolute_configuration ad
_chemical_formula_sum 'C49 H74 Cu N12 O10'
_chemical_formula_weight 1054.74
_space_group_crystal_system monoclinic
_space_group_IT_number 4
_space_group_name_Hall 'P 2yb'
_space_group_name_H-M_alt 'P 1 21 1'
_atom_sites_solution_hydrogens mixed
_audit_creation_method SHELXL-2014/7
_audit_update_record
;
2024-11-13 deposited with the CCDC.	2025-06-03 downloaded from the CCDC.
;
_cell_angle_alpha 90
_cell_angle_beta 94.9200(10)
_cell_angle_gamma 90
_cell_formula_units_Z 2
_cell_length_a 7.0448(3)
_cell_length_b 24.6484(12)
_cell_length_c 15.2708(7)
_cell_measurement_reflns_used 9780
_cell_measurement_temperature 183(2)
_cell_measurement_theta_max 25.8
_cell_measurement_theta_min 2.7
_cell_volume 2641.9(2)
_computing_cell_refinement 'Bruker SAINT-V 8.34A'
_computing_data_collection 'Bruker Apex III'
_computing_data_reduction 'Bruker SAINT-V 8.34A'
_computing_structure_refinement 'SHELXL-2014/7 (Sheldrick, 2014)'
_computing_structure_solution 'SHELXTL-XT-2014/4 (Bruker AXS, 2014)'
_diffrn_ambient_temperature 183(2)
_diffrn_detector_area_resol_mean 10.4
_diffrn_measured_fraction_theta_full 0.999
_diffrn_measured_fraction_theta_max 0.999
_diffrn_measurement_device_type 'Bruker D8 QUEST PHOTON 100'
_diffrn_measurement_method '\f and \w scans'
_diffrn_radiation_monochromator 'multi layered optics'
_diffrn_radiation_type MoK\a
_diffrn_radiation_wavelength 0.71073
_diffrn_reflns_av_R_equivalents 0.0264
_diffrn_reflns_av_unetI/netI 0.0265
_diffrn_reflns_Laue_measured_fraction_full 0.999
_diffrn_reflns_Laue_measured_fraction_max 0.999
_diffrn_reflns_limit_h_max 8
_diffrn_reflns_limit_h_min -8
_diffrn_reflns_limit_k_max 29
_diffrn_reflns_limit_k_min -29
_diffrn_reflns_limit_l_max 18
_diffrn_reflns_limit_l_min -18
_diffrn_reflns_number 33821
_diffrn_reflns_point_group_measured_fraction_full 0.999
_diffrn_reflns_point_group_measured_fraction_max 0.999
_diffrn_reflns_theta_full 24.996
_diffrn_reflns_theta_max 24.996
_diffrn_reflns_theta_min 2.677
_diffrn_source 'Incoatec Microfocus'
_exptl_absorpt_coefficient_mu 0.481
_exptl_absorpt_correction_T_max 0.914
_exptl_absorpt_correction_T_min 0.862
_exptl_absorpt_correction_type multi-scan
_exptl_absorpt_process_details 'Bruker SADABS-2014/5)'
_exptl_crystal_colour orange
_exptl_crystal_density_diffrn 1.326
_exptl_crystal_description prism
_exptl_crystal_F_000 1122
_exptl_crystal_size_max 0.160
_exptl_crystal_size_mid 0.080
_exptl_crystal_size_min 0.040
_refine_diff_density_max 0.300
_refine_diff_density_min -0.220
_refine_diff_density_rms 0.041
_refine_ls_abs_structure_details
;
 Flack x determined using 4118 quotients [(I+)-(I-)]/[(I+)+(I-)]
 (Parsons, Flack and Wagner, Acta Cryst. B69 (2013) 249-259).
;
_refine_ls_abs_structure_Flack -0.010(3)
_refine_ls_extinction_coef 0.0075(8)
_refine_ls_extinction_expression Fc^*^=kFc[1+0.001xFc^2^\l^3^/sin(2\q)]^-1/4^
_refine_ls_extinction_method 'SHELXL-2014/7 (Sheldrick 2014'
_refine_ls_goodness_of_fit_ref 1.034
_refine_ls_hydrogen_treatment mixed
_refine_ls_matrix_type full
_refine_ls_number_parameters 670
_refine_ls_number_reflns 9307
_refine_ls_number_restraints 5
_refine_ls_restrained_S_all 1.034
_refine_ls_R_factor_all 0.0298
_refine_ls_R_factor_gt 0.0272
_refine_ls_shift/su_max 0.001
_refine_ls_shift/su_mean 0.000
_refine_ls_structure_factor_coef Fsqd
_refine_ls_weighting_details 'w=1/[\s^2^(Fo^2^)+(0.0414P)^2^+0.6782P] where P=(Fo^2^+2Fc^2^)/3'
_refine_ls_weighting_scheme calc
_refine_ls_wR_factor_gt 0.0693
_refine_ls_wR_factor_ref 0.0706
_reflns_Friedel_coverage 0.949
_reflns_Friedel_fraction_full 0.998
_reflns_Friedel_fraction_max 0.998
_reflns_number_gt 8876
_reflns_number_total 9307
_reflns_threshold_expression 'I > 2\s(I)'
_cod_data_source_file d5cc02129d2.cif
_cod_data_source_block kr19_cu
_cod_depositor_comments 'Adding full bibliography for 7134681.cif.'
_cod_original_sg_symbol_H-M 'P 21'
_cod_database_code 7134681
_shelx_shelxl_version_number 2014/7
_shelx_space_group_comment
;
The symmetry employed for this shelxl refinement is uniquely defined
by the following loop, which should always be used as a source of
symmetry information in preference to the above space-group names.
They are only intended as comments.
;
_shelx_estimated_absorpt_t_min 0.927
_shelx_estimated_absorpt_t_max 0.981

loop_
_space_group_symop_operation_xyz
'x, y, z'
'-x, y+1/2, -z'

loop_
_atom_site_label
_atom_site_type_symbol
_atom_site_fract_x
_atom_site_fract_y
_atom_site_fract_z
_atom_site_U_iso_or_equiv
_atom_site_adp_type
_atom_site_occupancy
_atom_site_site_symmetry_order
_atom_site_calc_flag
_atom_site_refinement_flags_posn
_atom_site_refinement_flags_adp
_atom_site_refinement_flags_occupancy
_atom_site_disorder_assembly
_atom_site_disorder_group
Cu Cu 0.47080(4) 0.44561(2) 0.25544(2) 0.01687(10) Uani 1 1 d . . . . .
N1 N 0.2949(3) 0.50230(10) 0.22514(15) 0.0172(5) Uani 1 1 d . . . . .
N2 N 0.4687(3) 0.42523(9) 0.13340(16) 0.0174(5) Uani 1 1 d . . . . .
N3 N 0.6033(3) 0.38372(10) 0.30310(16) 0.0179(5) Uani 1 1 d . . . . .
N4 N 0.4804(3) 0.47960(9) 0.36951(15) 0.0156(5) Uani 1 1 d . . . . .
N23 N 0.1653(4) 0.71863(11) 0.26800(19) 0.0288(6) Uani 1 1 d . . . . .
H23A H 0.1256 0.7501 0.2464 0.035 Uiso 1 1 calc R U . . .
H23B H 0.1731 0.7131 0.3251 0.035 Uiso 1 1 calc R U . . .
N34 N -0.1931(6) 0.66322(13) 0.0099(2) 0.0505(9) Uani 1 1 d . . . . .
H34A H -0.1633 0.6800 -0.0379 0.061 Uiso 1 1 calc R U . . .
H34B H -0.2058 0.6818 0.0583 0.061 Uiso 1 1 calc R U . . .
N73 N 0.8083(4) 0.47807(13) -0.16804(19) 0.0351(7) Uani 1 1 d . . . . .
H73A H 0.8618 0.4700 -0.2164 0.042 Uiso 1 1 calc R U . . .
H73B H 0.8110 0.5116 -0.1484 0.042 Uiso 1 1 calc R U . . .
N84 N -0.0567(4) 0.27873(12) -0.0391(2) 0.0372(7) Uani 1 1 d . . . . .
H84A H -0.1275 0.2495 -0.0482 0.045 Uiso 1 1 calc R U . . .
H84B H -0.0532 0.3033 -0.0807 0.045 Uiso 1 1 calc R U . . .
N134 N 0.1318(4) 0.26007(12) 0.5496(2) 0.0304(7) Uani 1 1 d . . . . .
H13A H 0.0310 0.2397 0.5551 0.037 Uiso 1 1 calc R U . . .
H13B H 0.1442 0.2913 0.5774 0.037 Uiso 1 1 calc R U . . .
N183 N 0.0716(4) 0.62577(11) 0.54195(18) 0.0256(6) Uani 1 1 d . . . . .
H18A H -0.0303 0.6464 0.5414 0.031 Uiso 1 1 calc R U . . .
H18B H 0.0784 0.5957 0.5730 0.031 Uiso 1 1 calc R U . . .
O23 O 0.2058(4) 0.68445(9) 0.13413(15) 0.0318(5) Uani 1 1 d . . . . .
O34 O -0.2024(4) 0.58255(10) -0.05694(16) 0.0384(6) Uani 1 1 d . . . . .
O73 O 0.7175(5) 0.39289(12) -0.1504(2) 0.0681(11) Uani 1 1 d . . . . .
O84 O 0.0458(4) 0.25286(11) 0.09788(16) 0.0422(6) Uani 1 1 d . . . . .
O134 O 0.2535(3) 0.20014(10) 0.45878(17) 0.0321(6) Uani 1 1 d . . . . .
O174 O 0.1501(4) 0.36465(9) 0.64868(16) 0.0342(6) Uani 1 1 d . . . . .
O175 O 0.0650(3) 0.44580(11) 0.69624(12) 0.0278(4) Uani 1 1 d . . . . .
O183 O 0.2124(3) 0.68211(9) 0.45101(15) 0.0252(5) Uani 1 1 d . . . . .
C1 C 0.2124(4) 0.52952(11) 0.30036(18) 0.0160(6) Uani 1 1 d . . . . .
C1A C 0.0641(4) 0.49075(12) 0.3343(2) 0.0206(6) Uani 1 1 d . . . . .
H1A1 H 0.0071 0.5076 0.3840 0.031 Uiso 1 1 calc R U . . .
H1A2 H -0.0357 0.4833 0.2871 0.031 Uiso 1 1 calc R U . . .
H1A3 H 0.1263 0.4567 0.3535 0.031 Uiso 1 1 calc R U . . .
C2A C -0.0512(4) 0.60277(12) 0.2998(2) 0.0210(6) Uani 1 1 d . . . . .
H2A1 H -0.1478 0.5741 0.2979 0.032 Uiso 1 1 calc R U . . .
H2A2 H -0.0144 0.6126 0.3611 0.032 Uiso 1 1 calc R U . . .
H2A3 H -0.1034 0.6347 0.2679 0.032 Uiso 1 1 calc R U . . .
C2 C 0.1234(4) 0.58240(11) 0.25702(18) 0.0164(6) Uani 1 1 d . . . . .
C3 C 0.0819(4) 0.56523(12) 0.15809(19) 0.0172(6) Uani 1 1 d . . . . .
H3 H 0.1103 0.5965 0.1196 0.021 Uiso 1 1 calc R U . . .
C4 C 0.2300(4) 0.52133(11) 0.14980(19) 0.0166(6) Uani 1 1 d . . . . .
C5 C 0.2891(4) 0.50164(12) 0.06654(18) 0.0192(6) Uani 1 1 d . . . . .
C6 C 0.3913(4) 0.45481(12) 0.06103(18) 0.0177(6) Uani 1 1 d . . . . .
C7 C 0.4537(4) 0.42807(12) -0.02311(19) 0.0199(6) Uani 1 1 d . . . . .
C7A C 0.3090(5) 0.42888(13) -0.1042(2) 0.0270(7) Uani 1 1 d . . . . .
H7A1 H 0.3639 0.4109 -0.1534 0.041 Uiso 1 1 calc R U . . .
H7A2 H 0.1930 0.4098 -0.0909 0.041 Uiso 1 1 calc R U . . .
H7A3 H 0.2777 0.4665 -0.1203 0.041 Uiso 1 1 calc R U . . .
C8 C 0.5046(4) 0.36979(12) 0.01096(19) 0.0195(6) Uani 1 1 d . . . . .
H8 H 0.6221 0.3570 -0.0152 0.023 Uiso 1 1 calc R U . . .
C9 C 0.5487(4) 0.37906(12) 0.10784(19) 0.0189(6) Uani 1 1 d . . . . .
C10 C 0.6483(4) 0.34217(12) 0.1630(2) 0.0216(6) Uani 1 1 d . . . . .
H10 H 0.7060 0.3125 0.1357 0.026 Uiso 1 1 calc R U . . .
C11 C 0.6721(4) 0.34426(12) 0.2537(2) 0.0193(6) Uani 1 1 d . . . . .
C12B C 0.9975(5) 0.32344(16) 0.3189(2) 0.0336(8) Uani 1 1 d . . . . .
H12A H 1.0764 0.2980 0.3555 0.050 Uiso 1 1 calc R U . . .
H12B H 1.0440 0.3253 0.2603 0.050 Uiso 1 1 calc R U . . .
H12C H 1.0046 0.3595 0.3460 0.050 Uiso 1 1 calc R U . . .
C12 C 0.7890(4) 0.30371(12) 0.3109(2) 0.0218(7) Uani 1 1 d . . . . .
C12A C 0.7814(6) 0.24536(13) 0.2756(2) 0.0336(8) Uani 1 1 d . . . . .
H12D H 0.8598 0.2218 0.3158 0.050 Uiso 1 1 calc R U . . .
H12E H 0.6494 0.2325 0.2709 0.050 Uiso 1 1 calc R U . . .
H12F H 0.8304 0.2446 0.2174 0.050 Uiso 1 1 calc R U . . .
C13 C 0.7016(4) 0.31274(12) 0.3995(2) 0.0197(6) Uani 1 1 d . . . . .
H13 H 0.7997 0.3073 0.4501 0.024 Uiso 1 1 calc R U . . .
C14 C 0.6413(4) 0.37200(12) 0.39239(19) 0.0175(6) Uani 1 1 d . . . . .
C15 C 0.6206(4) 0.40724(12) 0.46061(19) 0.0171(6) Uani 1 1 d . . . . .
C16 C 0.5349(4) 0.46093(11) 0.44713(18) 0.0160(6) Uani 1 1 d . . . . .
C17 C 0.5003(4) 0.50232(12) 0.51903(18) 0.0166(6) Uani 1 1 d . . . . .
C17B C 0.6928(4) 0.52819(13) 0.5500(2) 0.0226(7) Uani 1 1 d . . . . .
H17A H 0.6746 0.5549 0.5961 0.034 Uiso 1 1 calc R U . . .
H17B H 0.7811 0.5000 0.5734 0.034 Uiso 1 1 calc R U . . .
H17C H 0.7456 0.5462 0.5004 0.034 Uiso 1 1 calc R U . . .
C18 C 0.3605(4) 0.54396(11) 0.46818(18) 0.0165(6) Uani 1 1 d . . . . .
H18 H 0.2275 0.5329 0.4782 0.020 Uiso 1 1 calc R U . . .
C19 C 0.3883(4) 0.53367(11) 0.37040(18) 0.0149(6) Uani 1 1 d . . . . .
H19 H 0.4786 0.5614 0.3503 0.018 Uiso 1 1 calc R U . . .
C21 C 0.2793(4) 0.62723(11) 0.25919(19) 0.0179(6) Uani 1 1 d . . . . .
H21A H 0.3231 0.6351 0.3212 0.021 Uiso 1 1 calc R U . . .
H21B H 0.3898 0.6131 0.2303 0.021 Uiso 1 1 calc R U . . .
C22 C 0.2133(4) 0.67953(12) 0.2146(2) 0.0222(6) Uani 1 1 d . . . . .
C31 C -0.1167(4) 0.54209(12) 0.1273(2) 0.0228(7) Uani 1 1 d . . . . .
H31A H -0.1023 0.5160 0.0790 0.027 Uiso 1 1 calc R U . . .
H31B H -0.1652 0.5217 0.1767 0.027 Uiso 1 1 calc R U . . .
C32 C -0.2656(4) 0.58479(14) 0.0954(2) 0.0267(7) Uani 1 1 d . . . . .
H32A H -0.3928 0.5676 0.0875 0.032 Uiso 1 1 calc R U . . .
H32B H -0.2700 0.6136 0.1404 0.032 Uiso 1 1 calc R U . . .
C33 C -0.2189(5) 0.60999(13) 0.0092(2) 0.0274(7) Uani 1 1 d . . . . .
C51 C 0.2373(5) 0.53745(14) -0.0130(2) 0.0296(7) Uani 1 1 d . . . . .
H51A H 0.3298 0.5319 -0.0565 0.044 Uiso 1 1 calc R U . . .
H51B H 0.2393 0.5756 0.0053 0.044 Uiso 1 1 calc R U . . .
H51C H 0.1095 0.5280 -0.0389 0.044 Uiso 1 1 calc R U . . .
C71 C 0.6386(5) 0.45759(12) -0.0425(2) 0.0261(7) Uani 1 1 d . . . . .
H71A H 0.6119 0.4970 -0.0466 0.031 Uiso 1 1 calc R U . . .
H71B H 0.7346 0.4520 0.0079 0.031 Uiso 1 1 calc R U . . .
C72 C 0.7246(4) 0.44008(16) -0.1253(2) 0.0305(7) Uani 1 1 d . . . . .
C81 C 0.3478(4) 0.32638(13) -0.0033(2) 0.0233(7) Uani 1 1 d . . . . .
H81A H 0.4031 0.2908 0.0152 0.028 Uiso 1 1 calc R U . . .
H81B H 0.3087 0.3241 -0.0670 0.028 Uiso 1 1 calc R U . . .
C82 C 0.1681(5) 0.33577(13) 0.0456(2) 0.0266(7) Uani 1 1 d . . . . .
H82A H 0.2050 0.3436 0.1083 0.032 Uiso 1 1 calc R U . . .
H82B H 0.0962 0.3673 0.0199 0.032 Uiso 1 1 calc R U . . .
C83 C 0.0450(5) 0.28570(13) 0.0375(2) 0.0251(7) Uani 1 1 d . . . . .
C131 C 0.5270(4) 0.27565(12) 0.4085(2) 0.0212(6) Uani 1 1 d . . . . .
H13C H 0.4310 0.2833 0.3589 0.025 Uiso 1 1 calc R U . . .
H13D H 0.5678 0.2375 0.4031 0.025 Uiso 1 1 calc R U . . .
C132 C 0.4325(5) 0.28161(13) 0.4933(2) 0.0238(7) Uani 1 1 d . . . . .
H13E H 0.3886 0.3195 0.4986 0.029 Uiso 1 1 calc R U . . .
H13F H 0.5279 0.2743 0.5434 0.029 Uiso 1 1 calc R U . . .
C133 C 0.2643(5) 0.24385(13) 0.4995(2) 0.0227(7) Uani 1 1 d . . . . .
C151 C 0.6854(5) 0.38907(13) 0.5530(2) 0.0235(7) Uani 1 1 d . . . . .
H15A H 0.5746 0.3780 0.5832 0.035 Uiso 1 1 calc R U . . .
H15B H 0.7506 0.4191 0.5850 0.035 Uiso 1 1 calc R U . . .
H15C H 0.7731 0.3584 0.5504 0.035 Uiso 1 1 calc R U . . .
C171 C 0.4004(4) 0.47901(12) 0.59682(19) 0.0185(6) Uani 1 1 d . . . . .
H17D H 0.4941 0.4581 0.6352 0.022 Uiso 1 1 calc R U . . .
H17E H 0.3547 0.5094 0.6319 0.022 Uiso 1 1 calc R U . . .
C172 C 0.2313(4) 0.44213(15) 0.56757(17) 0.0221(6) Uani 1 1 d . . . . .
H17F H 0.1329 0.4639 0.5332 0.027 Uiso 1 1 calc R U . . .
H17G H 0.2748 0.4135 0.5285 0.027 Uiso 1 1 calc R U . . .
C173 C 0.1423(4) 0.41548(13) 0.6440(2) 0.0215(7) Uani 1 1 d . . . . .
C181 C 0.3894(4) 0.60271(12) 0.5026(2) 0.0206(7) Uani 1 1 d . . . . .
H18C H 0.4387 0.6008 0.5653 0.025 Uiso 1 1 calc R U . . .
H18D H 0.4896 0.6199 0.4703 0.025 Uiso 1 1 calc R U . . .
C182 C 0.2158(5) 0.64009(13) 0.4957(2) 0.0218(7) Uani 1 1 d . . . . .
O1 O 0.0692(4) 0.55687(11) 0.69525(19) 0.0368(6) Uani 1 1 d D . . . .
H1OA H 0.065(8) 0.5234(11) 0.697(4) 0.08(2) Uiso 1 1 d D . . . .
H1OB H 0.169(5) 0.565(2) 0.727(3) 0.062(16) Uiso 1 1 d D . . . .
O2 O -0.0297(4) 0.32585(10) 0.78365(19) 0.0382(6) Uani 1 1 d D . . . .
H2OB H -0.105(5) 0.3483(15) 0.800(3) 0.046(13) Uiso 1 1 d D . . . .
H2OA H 0.006(7) 0.337(2) 0.737(2) 0.063(16) Uiso 1 1 d D . . . .
N5 N 0.4454(8) 0.6001(2) 0.7606(4) 0.0933(18) Uani 1 1 d . . . . .
C23 C 0.5836(8) 0.6249(2) 0.7596(3) 0.0571(12) Uani 1 1 d . . . . .
C24 C 0.7564(7) 0.6560(2) 0.7558(3) 0.0590(12) Uani 1 1 d . . . . .
H24A H 0.8661 0.6338 0.7771 0.089 Uiso 1 1 calc R U . . .
H24B H 0.7509 0.6884 0.7928 0.089 Uiso 1 1 calc R U . . .
H24C H 0.7696 0.6670 0.6950 0.089 Uiso 1 1 calc R U . . .
N6 N 0.3014(6) 0.21266(17) 0.8127(3) 0.0699(12) Uani 1 1 d . . . . .
C25 C 0.3762(6) 0.24957(17) 0.7883(3) 0.0436(10) Uani 1 1 d . . . . .
C26 C 0.4704(5) 0.29768(17) 0.7590(3) 0.0386(10) Uani 1 1 d . . . . .
H26A H 0.3750 0.3254 0.7416 0.058 Uiso 1 1 calc R U . . .
H26B H 0.5416 0.2885 0.7086 0.058 Uiso 1 1 calc R U . . .
H26C H 0.5585 0.3116 0.8069 0.058 Uiso 1 1 calc R U . . .

loop_
_atom_site_aniso_label
_atom_site_aniso_U_11
_atom_site_aniso_U_22
_atom_site_aniso_U_33
_atom_site_aniso_U_23
_atom_site_aniso_U_13
_atom_site_aniso_U_12
Cu 0.02071(17) 0.01467(17) 0.01543(16) -0.00066(15) 0.00276(12) 0.00337(16)
N1 0.0217(12) 0.0147(12) 0.0155(12) -0.0028(10) 0.0033(10) 0.0023(10)
N2 0.0189(12) 0.0163(12) 0.0175(12) -0.0018(9) 0.0047(10) 0.0007(9)
N3 0.0191(12) 0.0163(12) 0.0188(13) -0.0006(10) 0.0040(10) 0.0011(10)
N4 0.0171(12) 0.0134(12) 0.0167(12) -0.0005(10) 0.0035(10) 0.0025(9)
N23 0.0440(17) 0.0155(14) 0.0280(15) 0.0022(11) 0.0087(13) 0.0047(12)
N34 0.091(3) 0.0260(17) 0.0339(18) 0.0005(14) 0.0009(18) -0.0082(17)
N73 0.0437(17) 0.0352(17) 0.0290(15) -0.0032(13) 0.0185(14) -0.0050(14)
N84 0.0441(18) 0.0292(16) 0.0371(17) -0.0010(13) -0.0045(14) -0.0131(14)
N134 0.0278(15) 0.0278(15) 0.0378(17) -0.0030(13) 0.0147(13) -0.0062(12)
N183 0.0273(15) 0.0205(14) 0.0304(15) 0.0035(12) 0.0114(12) 0.0075(11)
O23 0.0465(15) 0.0233(12) 0.0252(13) 0.0053(10) 0.0008(10) 0.0042(10)
O34 0.0562(16) 0.0295(13) 0.0286(14) 0.0006(11) -0.0004(12) 0.0002(12)
O73 0.104(3) 0.0318(16) 0.079(2) -0.0263(15) 0.072(2) -0.0262(16)
O84 0.0650(18) 0.0332(14) 0.0300(14) 0.0017(12) 0.0133(12) -0.0142(13)
O134 0.0341(13) 0.0242(13) 0.0401(14) -0.0072(11) 0.0148(11) -0.0086(10)
O174 0.0472(14) 0.0203(12) 0.0374(14) 0.0065(10) 0.0176(11) 0.0045(10)
O175 0.0343(11) 0.0261(10) 0.0250(10) 0.0008(12) 0.0139(9) 0.0017(12)
O183 0.0330(12) 0.0187(11) 0.0242(12) -0.0004(10) 0.0043(10) 0.0029(9)
C1 0.0183(14) 0.0158(14) 0.0144(14) -0.0023(11) 0.0034(11) 0.0014(11)
C1A 0.0222(15) 0.0178(15) 0.0216(15) 0.0011(12) 0.0009(12) -0.0043(12)
C2A 0.0204(15) 0.0205(16) 0.0225(16) -0.0037(13) 0.0036(12) -0.0002(12)
C2 0.0174(14) 0.0159(14) 0.0158(14) 0.0003(11) 0.0012(11) 0.0002(12)
C3 0.0199(14) 0.0142(14) 0.0176(15) -0.0008(11) 0.0012(12) 0.0025(12)
C4 0.0182(14) 0.0134(14) 0.0182(15) -0.0015(12) 0.0016(11) -0.0018(11)
C5 0.0232(15) 0.0190(15) 0.0155(14) -0.0006(12) 0.0018(12) 0.0002(12)
C6 0.0191(13) 0.0179(17) 0.0165(13) -0.0014(11) 0.0031(11) -0.0045(12)
C7 0.0238(15) 0.0188(15) 0.0179(14) -0.0024(11) 0.0066(12) -0.0021(11)
C7A 0.0364(18) 0.0227(17) 0.0218(16) -0.0028(12) 0.0019(14) -0.0009(13)
C8 0.0230(15) 0.0179(15) 0.0186(15) -0.0040(12) 0.0081(12) -0.0011(12)
C9 0.0183(14) 0.0186(15) 0.0210(15) -0.0036(12) 0.0079(12) -0.0024(12)
C10 0.0223(15) 0.0167(15) 0.0270(16) -0.0037(12) 0.0082(13) 0.0051(12)
C11 0.0157(14) 0.0177(15) 0.0253(16) 0.0007(12) 0.0070(12) 0.0000(12)
C12B 0.0206(16) 0.043(2) 0.038(2) 0.0118(17) 0.0101(15) 0.0081(15)
C12 0.0214(15) 0.0173(15) 0.0276(16) 0.0058(13) 0.0084(13) 0.0058(12)
C12A 0.050(2) 0.0204(17) 0.0333(19) 0.0048(14) 0.0217(16) 0.0123(15)
C13 0.0184(14) 0.0172(15) 0.0239(16) 0.0053(12) 0.0036(12) 0.0061(12)
C14 0.0126(13) 0.0176(14) 0.0223(15) 0.0044(12) 0.0022(11) 0.0006(11)
C15 0.0129(14) 0.0175(14) 0.0214(15) 0.0017(12) 0.0032(11) -0.0008(11)
C16 0.0103(13) 0.0204(16) 0.0176(14) 0.0002(11) 0.0026(11) -0.0029(10)
C17 0.0158(13) 0.0167(14) 0.0173(14) -0.0016(12) 0.0007(11) -0.0005(11)
C17B 0.0175(15) 0.0223(17) 0.0272(17) -0.0034(14) -0.0024(12) -0.0020(13)
C18 0.0164(14) 0.0167(14) 0.0165(14) -0.0008(12) 0.0018(11) -0.0003(11)
C19 0.0146(14) 0.0126(14) 0.0179(14) -0.0014(11) 0.0030(11) 0.0007(11)
C21 0.0193(15) 0.0149(14) 0.0197(15) 0.0001(12) 0.0029(12) 0.0005(11)
C22 0.0206(15) 0.0171(15) 0.0292(17) 0.0030(13) 0.0034(13) -0.0020(12)
C31 0.0235(16) 0.0199(15) 0.0248(16) 0.0007(13) -0.0005(12) -0.0013(12)
C32 0.0206(16) 0.0269(17) 0.0319(18) -0.0012(14) -0.0008(13) -0.0010(13)
C33 0.0255(17) 0.0236(17) 0.0313(18) 0.0017(14) -0.0078(14) 0.0005(13)
C51 0.0397(19) 0.0316(19) 0.0179(16) 0.0022(14) 0.0056(14) 0.0088(15)
C71 0.0317(16) 0.0213(19) 0.0266(16) -0.0066(12) 0.0101(13) -0.0046(12)
C72 0.0296(15) 0.0310(19) 0.0331(16) -0.0087(17) 0.0143(13) -0.0081(16)
C81 0.0280(16) 0.0212(16) 0.0217(16) -0.0052(13) 0.0079(13) -0.0041(13)
C82 0.0321(17) 0.0232(16) 0.0259(17) -0.0083(14) 0.0095(14) -0.0043(14)
C83 0.0278(17) 0.0243(16) 0.0252(17) -0.0031(14) 0.0128(14) -0.0020(13)
C131 0.0219(15) 0.0147(15) 0.0277(16) 0.0016(12) 0.0058(13) 0.0000(12)
C132 0.0256(17) 0.0187(16) 0.0277(17) -0.0013(14) 0.0059(14) -0.0023(13)
C133 0.0260(17) 0.0241(18) 0.0184(16) 0.0031(14) 0.0035(13) -0.0003(13)
C151 0.0255(16) 0.0215(16) 0.0231(16) -0.0001(13) -0.0003(13) 0.0042(13)
C171 0.0188(14) 0.0222(16) 0.0144(14) -0.0007(12) 0.0014(11) 0.0018(12)
C172 0.0229(14) 0.0267(15) 0.0172(13) 0.0018(16) 0.0047(11) -0.0039(15)
C173 0.0175(15) 0.0256(17) 0.0218(16) 0.0013(13) 0.0040(12) 0.0006(12)
C181 0.0220(16) 0.0196(16) 0.0202(16) -0.0061(13) 0.0026(13) 0.0013(12)
C182 0.0252(17) 0.0187(16) 0.0208(16) -0.0097(14) -0.0016(13) 0.0020(13)
O1 0.0384(15) 0.0306(15) 0.0423(16) 0.0035(12) 0.0081(13) 0.0020(12)
O2 0.0532(17) 0.0219(13) 0.0423(16) 0.0031(12) 0.0194(13) -0.0059(12)
N5 0.082(4) 0.085(4) 0.108(5) -0.023(3) -0.020(3) -0.018(3)
C23 0.069(3) 0.054(3) 0.045(3) -0.010(2) -0.010(2) 0.004(3)
C24 0.070(3) 0.060(3) 0.047(3) 0.007(2) 0.006(2) -0.002(2)
N6 0.076(3) 0.045(2) 0.086(3) 0.019(2) -0.006(2) -0.017(2)
C25 0.041(2) 0.039(2) 0.048(2) -0.0054(19) -0.0100(18) 0.0033(18)
C26 0.033(2) 0.035(2) 0.049(3) -0.0024(17) 0.0082(18) 0.0012(16)

loop_
_atom_type_symbol
_atom_type_description
_atom_type_scat_dispersion_real
_atom_type_scat_dispersion_imag
_atom_type_scat_source
C C 0.0033 0.0016 'International Tables Vol C Tables 4.2.6.8 and 6.1.1.4'
H H 0.0000 0.0000 'International Tables Vol C Tables 4.2.6.8 and 6.1.1.4'
N N 0.0061 0.0033 'International Tables Vol C Tables 4.2.6.8 and 6.1.1.4'
O O 0.0106 0.0060 'International Tables Vol C Tables 4.2.6.8 and 6.1.1.4'
Cu Cu 0.3201 1.2651 'International Tables Vol C Tables 4.2.6.8 and 6.1.1.4'

loop_
_geom_angle_atom_site_label_1
_geom_angle_atom_site_label_2
_geom_angle_atom_site_label_3
_geom_angle
_geom_angle_site_symmetry_1
_geom_angle_site_symmetry_3
_geom_angle_publ_flag
N1 Cu N3 166.69(10) . . ?
N1 Cu N4 82.65(10) . . ?
N3 Cu N4 91.42(10) . . ?
N1 Cu N2 90.31(10) . . ?
N3 Cu N2 97.10(10) . . ?
N4 Cu N2 169.22(10) . . ?
C4 N1 C1 113.1(2) . . ?
C4 N1 Cu 131.3(2) . . ?
C1 N1 Cu 115.65(17) . . ?
C9 N2 C6 111.0(2) . . ?
C9 N2 Cu 122.2(2) . . ?
C6 N2 Cu 126.81(19) . . ?
C11 N3 C14 110.5(2) . . ?
C11 N3 Cu 123.6(2) . . ?
C14 N3 Cu 125.91(19) . . ?
C16 N4 C19 113.9(2) . . ?
C16 N4 Cu 130.93(19) . . ?
C19 N4 Cu 114.66(17) . . ?
C22 N23 H23A 120.0 . . ?
C22 N23 H23B 120.0 . . ?
H23A N23 H23B 120.0 . . ?
C33 N34 H34A 120.0 . . ?
C33 N34 H34B 120.0 . . ?
H34A N34 H34B 120.0 . . ?
C72 N73 H73A 120.0 . . ?
C72 N73 H73B 120.0 . . ?
H73A N73 H73B 120.0 . . ?
C83 N84 H84A 120.0 . . ?
C83 N84 H84B 120.0 . . ?
H84A N84 H84B 120.0 . . ?
C133 N134 H13A 120.0 . . ?
C133 N134 H13B 120.0 . . ?
H13A N134 H13B 120.0 . . ?
C182 N183 H18A 120.0 . . ?
C182 N183 H18B 120.0 . . ?
H18A N183 H18B 120.0 . . ?
N1 C1 C1A 107.5(2) . . ?
N1 C1 C2 102.5(2) . . ?
C1A C1 C2 113.6(2) . . ?
N1 C1 C19 102.6(2) . . ?
C1A C1 C19 109.3(2) . . ?
C2 C1 C19 119.8(2) . . ?
C1 C1A H1A1 109.5 . . ?
C1 C1A H1A2 109.5 . . ?
H1A1 C1A H1A2 109.5 . . ?
C1 C1A H1A3 109.5 . . ?
H1A1 C1A H1A3 109.5 . . ?
H1A2 C1A H1A3 109.5 . . ?
C2 C2A H2A1 109.5 . . ?
C2 C2A H2A2 109.5 . . ?
H2A1 C2A H2A2 109.5 . . ?
C2 C2A H2A3 109.5 . . ?
H2A1 C2A H2A3 109.5 . . ?
H2A2 C2A H2A3 109.5 . . ?
C2A C2 C21 110.5(2) . . ?
C2A C2 C1 113.6(2) . . ?
C21 C2 C1 109.0(2) . . ?
C2A C2 C3 114.2(2) . . ?
C21 C2 C3 106.5(2) . . ?
C1 C2 C3 102.5(2) . . ?
C4 C3 C31 108.8(2) . . ?
C4 C3 C2 101.5(2) . . ?
C31 C3 C2 118.7(2) . . ?
C4 C3 H3 109.1 . . ?
C31 C3 H3 109.1 . . ?
C2 C3 H3 109.1 . . ?
N1 C4 C5 123.5(3) . . ?
N1 C4 C3 112.3(2) . . ?
C5 C4 C3 124.2(3) . . ?
C6 C5 C4 121.8(3) . . ?
C6 C5 C51 122.2(3) . . ?
C4 C5 C51 115.9(3) . . ?
C5 C6 N2 124.4(3) . . ?
C5 C6 C7 127.0(3) . . ?
N2 C6 C7 108.5(2) . . ?
C7A C7 C6 116.7(3) . . ?
C7A C7 C71 110.6(3) . . ?
C6 C7 C71 105.3(2) . . ?
C7A C7 C8 113.5(2) . . ?
C6 C7 C8 100.9(2) . . ?
C71 C7 C8 109.0(2) . . ?
C7 C7A H7A1 109.5 . . ?
C7 C7A H7A2 109.5 . . ?
H7A1 C7A H7A2 109.5 . . ?
C7 C7A H7A3 109.5 . . ?
H7A1 C7A H7A3 109.5 . . ?
H7A2 C7A H7A3 109.5 . . ?
C9 C8 C81 109.3(2) . . ?
C9 C8 C7 102.2(2) . . ?
C81 C8 C7 116.8(3) . . ?
C9 C8 H8 109.4 . . ?
C81 C8 H8 109.4 . . ?
C7 C8 H8 109.4 . . ?
N2 C9 C10 125.5(3) . . ?
N2 C9 C8 111.0(3) . . ?
C10 C9 C8 123.3(3) . . ?
C11 C10 C9 126.5(3) . . ?
C11 C10 H10 116.7 . . ?
C9 C10 H10 116.7 . . ?
N3 C11 C10 124.8(3) . . ?
N3 C11 C12 110.8(3) . . ?
C10 C11 C12 124.3(3) . . ?
C12 C12B H12A 109.5 . . ?
C12 C12B H12B 109.5 . . ?
H12A C12B H12B 109.5 . . ?
C12 C12B H12C 109.5 . . ?
H12A C12B H12C 109.5 . . ?
H12B C12B H12C 109.5 . . ?
C11 C12 C12A 114.3(3) . . ?
C11 C12 C12B 107.6(2) . . ?
C12A C12 C12B 109.1(3) . . ?
C11 C12 C13 99.9(2) . . ?
C12A C12 C13 115.9(2) . . ?
C12B C12 C13 109.4(3) . . ?
C12 C12A H12D 109.5 . . ?
C12 C12A H12E 109.5 . . ?
H12D C12A H12E 109.5 . . ?
C12 C12A H12F 109.5 . . ?
H12D C12A H12F 109.5 . . ?
H12E C12A H12F 109.5 . . ?
C14 C13 C131 110.7(2) . . ?
C14 C13 C12 101.8(2) . . ?
C131 C13 C12 111.8(3) . . ?
C14 C13 H13 110.7 . . ?
C131 C13 H13 110.7 . . ?
C12 C13 H13 110.7 . . ?
C15 C14 N3 125.8(3) . . ?
C15 C14 C13 126.8(3) . . ?
N3 C14 C13 107.3(2) . . ?
C14 C15 C16 122.4(3) . . ?
C14 C15 C151 118.5(3) . . ?
C16 C15 C151 119.2(3) . . ?
N4 C16 C15 122.4(3) . . ?
N4 C16 C17 111.4(2) . . ?
C15 C16 C17 126.2(2) . . ?
C16 C17 C17B 107.8(2) . . ?
C16 C17 C171 114.5(2) . . ?
C17B C17 C171 111.5(2) . . ?
C16 C17 C18 102.2(2) . . ?
C17B C17 C18 112.2(2) . . ?
C171 C17 C18 108.3(2) . . ?
C17 C17B H17A 109.5 . . ?
C17 C17B H17B 109.5 . . ?
H17A C17B H17B 109.5 . . ?
C17 C17B H17C 109.5 . . ?
H17A C17B H17C 109.5 . . ?
H17B C17B H17C 109.5 . . ?
C19 C18 C181 117.3(2) . . ?
C19 C18 C17 104.1(2) . . ?
C181 C18 C17 112.5(2) . . ?
C19 C18 H18 107.5 . . ?
C181 C18 H18 107.5 . . ?
C17 C18 H18 107.5 . . ?
N4 C19 C18 104.4(2) . . ?
N4 C19 C1 104.8(2) . . ?
C18 C19 C1 120.8(2) . . ?
N4 C19 H19 108.7 . . ?
C18 C19 H19 108.7 . . ?
C1 C19 H19 108.7 . . ?
C22 C21 C2 114.0(2) . . ?
C22 C21 H21A 108.8 . . ?
C2 C21 H21A 108.8 . . ?
C22 C21 H21B 108.8 . . ?
C2 C21 H21B 108.8 . . ?
H21A C21 H21B 107.7 . . ?
O23 C22 N23 123.5(3) . . ?
O23 C22 C21 121.2(3) . . ?
N23 C22 C21 115.3(3) . . ?
C32 C31 C3 114.8(2) . . ?
C32 C31 H31A 108.6 . . ?
C3 C31 H31A 108.6 . . ?
C32 C31 H31B 108.6 . . ?
C3 C31 H31B 108.6 . . ?
H31A C31 H31B 107.5 . . ?
C33 C32 C31 111.3(3) . . ?
C33 C32 H32A 109.4 . . ?
C31 C32 H32A 109.4 . . ?
C33 C32 H32B 109.4 . . ?
C31 C32 H32B 109.4 . . ?
H32A C32 H32B 108.0 . . ?
O34 C33 N34 122.0(4) . . ?
O34 C33 C32 122.0(3) . . ?
N34 C33 C32 116.0(3) . . ?
C5 C51 H51A 109.5 . . ?
C5 C51 H51B 109.5 . . ?
H51A C51 H51B 109.5 . . ?
C5 C51 H51C 109.5 . . ?
H51A C51 H51C 109.5 . . ?
H51B C51 H51C 109.5 . . ?
C72 C71 C7 115.6(3) . . ?
C72 C71 H71A 108.4 . . ?
C7 C71 H71A 108.4 . . ?
C72 C71 H71B 108.4 . . ?
C7 C71 H71B 108.4 . . ?
H71A C71 H71B 107.4 . . ?
O73 C72 N73 122.1(3) . . ?
O73 C72 C71 121.6(3) . . ?
N73 C72 C71 116.3(3) . . ?
C8 C81 C82 115.9(3) . . ?
C8 C81 H81A 108.3 . . ?
C82 C81 H81A 108.3 . . ?
C8 C81 H81B 108.3 . . ?
C82 C81 H81B 108.3 . . ?
H81A C81 H81B 107.4 . . ?
C83 C82 C81 109.1(3) . . ?
C83 C82 H82A 109.9 . . ?
C81 C82 H82A 109.9 . . ?
C83 C82 H82B 109.9 . . ?
C81 C82 H82B 109.9 . . ?
H82A C82 H82B 108.3 . . ?
O84 C83 N84 122.9(3) . . ?
O84 C83 C82 120.9(3) . . ?
N84 C83 C82 116.2(3) . . ?
C132 C131 C13 115.5(3) . . ?
C132 C131 H13C 108.4 . . ?
C13 C131 H13C 108.4 . . ?
C132 C131 H13D 108.4 . . ?
C13 C131 H13D 108.4 . . ?
H13C C131 H13D 107.5 . . ?
C131 C132 C133 113.4(3) . . ?
C131 C132 H13E 108.9 . . ?
C133 C132 H13E 108.9 . . ?
C131 C132 H13F 108.9 . . ?
C133 C132 H13F 108.9 . . ?
H13E C132 H13F 107.7 . . ?
O134 C133 N134 122.5(3) . . ?
O134 C133 C132 121.1(3) . . ?
N134 C133 C132 116.5(3) . . ?
C15 C151 H15A 109.5 . . ?
C15 C151 H15B 109.5 . . ?
H15A C151 H15B 109.5 . . ?
C15 C151 H15C 109.5 . . ?
H15A C151 H15C 109.5 . . ?
H15B C151 H15C 109.5 . . ?
C172 C171 C17 113.0(2) . . ?
C172 C171 H17D 109.0 . . ?
C17 C171 H17D 109.0 . . ?
C172 C171 H17E 109.0 . . ?
C17 C171 H17E 109.0 . . ?
H17D C171 H17E 107.8 . . ?
C173 C172 C171 113.2(2) . . ?
C173 C172 H17F 108.9 . . ?
C171 C172 H17F 108.9 . . ?
C173 C172 H17G 108.9 . . ?
C171 C172 H17G 108.9 . . ?
H17F C172 H17G 107.8 . . ?
O175 C173 O174 125.3(3) . . ?
O175 C173 C172 117.5(3) . . ?
O174 C173 C172 117.1(3) . . ?
C182 C181 C18 117.3(3) . . ?
C182 C181 H18C 108.0 . . ?
C18 C181 H18C 108.0 . . ?
C182 C181 H18D 108.0 . . ?
C18 C181 H18D 108.0 . . ?
H18C C181 H18D 107.2 . . ?
O183 C182 N183 122.2(3) . . ?
O183 C182 C181 121.4(3) . . ?
N183 C182 C181 116.4(3) . . ?
H1OA O1 H1OB 104(5) . . ?
H2OB O2 H2OA 107(5) . . ?
N5 C23 C24 178.6(6) . . ?
C23 C24 H24A 109.5 . . ?
C23 C24 H24B 109.5 . . ?
H24A C24 H24B 109.5 . . ?
C23 C24 H24C 109.5 . . ?
H24A C24 H24C 109.5 . . ?
H24B C24 H24C 109.5 . . ?
N6 C25 C26 178.4(5) . . ?
C25 C26 H26A 109.5 . . ?
C25 C26 H26B 109.5 . . ?
H26A C26 H26B 109.5 . . ?
C25 C26 H26C 109.5 . . ?
H26A C26 H26C 109.5 . . ?
H26B C26 H26C 109.5 . . ?

loop_
_geom_bond_atom_site_label_1
_geom_bond_atom_site_label_2
_geom_bond_distance
_geom_bond_site_symmetry_2
_geom_bond_publ_flag
Cu N1 1.898(2) . ?
Cu N3 1.900(2) . ?
Cu N4 1.929(2) . ?
Cu N2 1.929(2) . ?
N1 C4 1.289(4) . ?
N1 C1 1.491(4) . ?
N2 C9 1.343(4) . ?
N2 C6 1.395(4) . ?
N3 C11 1.346(4) . ?
N3 C14 1.397(4) . ?
N4 C16 1.298(4) . ?
N4 C19 1.483(4) . ?
N23 C22 1.325(4) . ?
N23 H23A 0.8800 . ?
N23 H23B 0.8800 . ?
N34 C33 1.324(5) . ?
N34 H34A 0.8800 . ?
N34 H34B 0.8800 . ?
N73 C72 1.310(5) . ?
N73 H73A 0.8800 . ?
N73 H73B 0.8800 . ?
N84 C83 1.329(4) . ?
N84 H84A 0.8800 . ?
N84 H84B 0.8800 . ?
N134 C133 1.318(4) . ?
N134 H13A 0.8800 . ?
N134 H13B 0.8800 . ?
N183 C182 1.334(4) . ?
N183 H18A 0.8800 . ?
N183 H18B 0.8800 . ?
O23 C22 1.231(4) . ?
O34 C33 1.229(4) . ?
O73 C72 1.224(5) . ?
O84 C83 1.227(4) . ?
O134 C133 1.243(4) . ?
O174 C173 1.256(4) . ?
O175 C173 1.252(4) . ?
O183 C182 1.239(4) . ?
C1 C1A 1.539(4) . ?
C1 C2 1.568(4) . ?
C1 C19 1.569(4) . ?
C1A H1A1 0.9800 . ?
C1A H1A2 0.9800 . ?
C1A H1A3 0.9800 . ?
C2A C2 1.526(4) . ?
C2A H2A1 0.9800 . ?
C2A H2A2 0.9800 . ?
C2A H2A3 0.9800 . ?
C2 C21 1.557(4) . ?
C2 C3 1.572(4) . ?
C3 C4 1.516(4) . ?
C3 C31 1.546(4) . ?
C3 H3 1.0000 . ?
C4 C5 1.455(4) . ?
C5 C6 1.367(4) . ?
C5 C51 1.520(4) . ?
C6 C7 1.541(4) . ?
C7 C7A 1.536(4) . ?
C7 C71 1.543(4) . ?
C7 C8 1.559(4) . ?
C7A H7A1 0.9800 . ?
C7A H7A2 0.9800 . ?
C7A H7A3 0.9800 . ?
C8 C9 1.503(4) . ?
C8 C81 1.540(4) . ?
C8 H8 1.0000 . ?
C9 C10 1.389(4) . ?
C10 C11 1.381(4) . ?
C10 H10 0.9500 . ?
C11 C12 1.523(4) . ?
C12B C12 1.543(5) . ?
C12B H12A 0.9800 . ?
C12B H12B 0.9800 . ?
C12B H12C 0.9800 . ?
C12 C12A 1.536(4) . ?
C12 C13 1.550(4) . ?
C12A H12D 0.9800 . ?
C12A H12E 0.9800 . ?
C12A H12F 0.9800 . ?
C13 C14 1.522(4) . ?
C13 C131 1.548(4) . ?
C13 H13 1.0000 . ?
C14 C15 1.374(4) . ?
C15 C16 1.462(4) . ?
C15 C151 1.512(4) . ?
C16 C17 1.534(4) . ?
C17 C17B 1.537(4) . ?
C17 C171 1.543(4) . ?
C17 C18 1.579(4) . ?
C17B H17A 0.9800 . ?
C17B H17B 0.9800 . ?
C17B H17C 0.9800 . ?
C18 C19 1.543(4) . ?
C18 C181 1.548(4) . ?
C18 H18 1.0000 . ?
C19 H19 1.0000 . ?
C21 C22 1.513(4) . ?
C21 H21A 0.9900 . ?
C21 H21B 0.9900 . ?
C31 C32 1.536(4) . ?
C31 H31A 0.9900 . ?
C31 H31B 0.9900 . ?
C32 C33 1.517(5) . ?
C32 H32A 0.9900 . ?
C32 H32B 0.9900 . ?
C51 H51A 0.9800 . ?
C51 H51B 0.9800 . ?
C51 H51C 0.9800 . ?
C71 C72 1.511(4) . ?
C71 H71A 0.9900 . ?
C71 H71B 0.9900 . ?
C81 C82 1.541(4) . ?
C81 H81A 0.9900 . ?
C81 H81B 0.9900 . ?
C82 C83 1.507(4) . ?
C82 H82A 0.9900 . ?
C82 H82B 0.9900 . ?
C131 C132 1.513(4) . ?
C131 H13C 0.9900 . ?
C131 H13D 0.9900 . ?
C132 C133 1.516(4) . ?
C132 H13E 0.9900 . ?
C132 H13F 0.9900 . ?
C151 H15A 0.9800 . ?
C151 H15B 0.9800 . ?
C151 H15C 0.9800 . ?
C171 C172 1.534(4) . ?
C171 H17D 0.9900 . ?
C171 H17E 0.9900 . ?
C172 C173 1.520(4) . ?
C172 H17F 0.9900 . ?
C172 H17G 0.9900 . ?
C181 C182 1.528(4) . ?
C181 H18C 0.9900 . ?
C181 H18D 0.9900 . ?
O1 H1OA 0.83(3) . ?
O1 H1OB 0.84(3) . ?
O2 H2OB 0.82(3) . ?
O2 H2OA 0.82(3) . ?
N5 C23 1.151(7) . ?
C23 C24 1.444(7) . ?
C24 H24A 0.9800 . ?
C24 H24B 0.9800 . ?
C24 H24C 0.9800 . ?
N6 C25 1.131(6) . ?
C25 C26 1.448(6) . ?
C26 H26A 0.9800 . ?
C26 H26B 0.9800 . ?
C26 H26C 0.9800 . ?

loop_
_geom_hbond_atom_site_label_D
_geom_hbond_atom_site_label_H
_geom_hbond_atom_site_label_A
_geom_hbond_distance_DH
_geom_hbond_distance_HA
_geom_hbond_distance_DA
_geom_hbond_angle_DHA
_geom_hbond_site_symmetry_A
N23 H23A O2 0.88 2.02 2.896(4) 171.0 2_556
N23 H23B O183 0.88 2.07 2.928(4) 166.5 .
N34 H34A O84 0.88 2.21 2.994(4) 148.2 2
N34 H34B N6 0.88 2.27 3.123(6) 164.3 2_556
N73 H73A O175 0.88 2.12 2.974(4) 161.9 1_654
N73 H73B O34 0.88 2.24 3.088(4) 160.7 1_655
N84 H84A O23 0.88 2.12 2.889(4) 146.3 2_545
N84 H84B O2 0.88 2.16 2.966(4) 151.3 1_554
N134 H13A O183 0.88 2.22 3.093(4) 170.8 2_546
N134 H13B O174 0.88 2.11 2.987(4) 174.8 .
N183 H18A O134 0.88 2.06 2.933(4) 175.3 2_556
N183 H18B O1 0.88 2.10 2.893(4) 149.0 .
C3 H3 O23 1.00 2.28 3.096(4) 138.6 .
C8 H8 O73 1.00 2.40 3.047(4) 122.0 .
O1 H1OA O175 0.83(3) 1.91(3) 2.738(4) 177(6) .
O1 H1OB N5 0.84(3) 2.15(3) 2.950(6) 157(5) .
O2 H2OB O73 0.82(3) 1.87(3) 2.688(4) 173(4) 1_456
O2 H2OA O174 0.82(3) 1.88(3) 2.686(3) 165(5) .
C26 H26A O174 0.98 2.25 3.162(5) 154.1 .
C26 H26C O73 0.98 2.36 3.169(5) 139.4 1_556

loop_
_geom_torsion_atom_site_label_1
_geom_torsion_atom_site_label_2
_geom_torsion_atom_site_label_3
_geom_torsion_atom_site_label_4
_geom_torsion
_geom_torsion_site_symmetry_1
_geom_torsion_site_symmetry_2
_geom_torsion_site_symmetry_3
_geom_torsion_site_symmetry_4
_geom_torsion_publ_flag
N3 Cu N1 C4 -132.5(4) . . . . ?
N4 Cu N1 C4 163.4(3) . . . . ?
N2 Cu N1 C4 -8.4(3) . . . . ?
N3 Cu N1 C1 46.1(5) . . . . ?
N4 Cu N1 C1 -18.00(19) . . . . ?
N2 Cu N1 C1 170.19(19) . . . . ?
C4 N1 C1 C1A 103.8(3) . . . . ?
Cu N1 C1 C1A -75.1(2) . . . . ?
C4 N1 C1 C2 -16.2(3) . . . . ?
Cu N1 C1 C2 164.96(17) . . . . ?
C4 N1 C1 C19 -141.0(2) . . . . ?
Cu N1 C1 C19 40.1(2) . . . . ?
N1 C1 C2 C2A 149.8(2) . . . . ?
C1A C1 C2 C2A 34.1(3) . . . . ?
C19 C1 C2 C2A -97.6(3) . . . . ?
N1 C1 C2 C21 -86.5(3) . . . . ?
C1A C1 C2 C21 157.8(2) . . . . ?
C19 C1 C2 C21 26.1(3) . . . . ?
N1 C1 C2 C3 26.1(3) . . . . ?
C1A C1 C2 C3 -89.6(3) . . . . ?
C19 C1 C2 C3 138.7(2) . . . . ?
C2A C2 C3 C4 -150.0(2) . . . . ?
C21 C2 C3 C4 87.7(2) . . . . ?
C1 C2 C3 C4 -26.7(3) . . . . ?
C2A C2 C3 C31 -30.9(4) . . . . ?
C21 C2 C3 C31 -153.2(2) . . . . ?
C1 C2 C3 C31 92.4(3) . . . . ?
C1 N1 C4 C5 179.7(3) . . . . ?
Cu N1 C4 C5 -1.6(4) . . . . ?
C1 N1 C4 C3 -1.8(3) . . . . ?
Cu N1 C4 C3 176.8(2) . . . . ?
C31 C3 C4 N1 -107.1(3) . . . . ?
C2 C3 C4 N1 18.9(3) . . . . ?
C31 C3 C4 C5 71.4(3) . . . . ?
C2 C3 C4 C5 -162.7(3) . . . . ?
N1 C4 C5 C6 12.4(5) . . . . ?
C3 C4 C5 C6 -165.9(3) . . . . ?
N1 C4 C5 C51 -165.2(3) . . . . ?
C3 C4 C5 C51 16.5(4) . . . . ?
C4 C5 C6 N2 -8.3(5) . . . . ?
C51 C5 C6 N2 169.2(3) . . . . ?
C4 C5 C6 C7 176.6(3) . . . . ?
C51 C5 C6 C7 -5.9(5) . . . . ?
C9 N2 C6 C5 175.3(3) . . . . ?
Cu N2 C6 C5 -5.8(4) . . . . ?
C9 N2 C6 C7 -8.9(3) . . . . ?
Cu N2 C6 C7 170.02(18) . . . . ?
C5 C6 C7 C7A -39.7(4) . . . . ?
N2 C6 C7 C7A 144.6(3) . . . . ?
C5 C6 C7 C71 83.5(4) . . . . ?
N2 C6 C7 C71 -92.2(3) . . . . ?
C5 C6 C7 C8 -163.2(3) . . . . ?
N2 C6 C7 C8 21.1(3) . . . . ?
C7A C7 C8 C9 -149.8(2) . . . . ?
C6 C7 C8 C9 -24.1(3) . . . . ?
C71 C7 C8 C9 86.4(3) . . . . ?
C7A C7 C8 C81 -30.7(4) . . . . ?
C6 C7 C8 C81 95.0(3) . . . . ?
C71 C7 C8 C81 -154.4(2) . . . . ?
C6 N2 C9 C10 175.8(3) . . . . ?
Cu N2 C9 C10 -3.2(4) . . . . ?
C6 N2 C9 C8 -8.4(3) . . . . ?
Cu N2 C9 C8 172.63(18) . . . . ?
C81 C8 C9 N2 -103.0(3) . . . . ?
C7 C8 C9 N2 21.4(3) . . . . ?
C81 C8 C9 C10 73.0(4) . . . . ?
C7 C8 C9 C10 -162.7(3) . . . . ?
N2 C9 C10 C11 4.7(5) . . . . ?
C8 C9 C10 C11 -170.6(3) . . . . ?
C14 N3 C11 C10 176.1(3) . . . . ?
Cu N3 C11 C10 -3.1(4) . . . . ?
C14 N3 C11 C12 -6.9(3) . . . . ?
Cu N3 C11 C12 173.84(19) . . . . ?
C9 C10 C11 N3 -1.2(5) . . . . ?
C9 C10 C11 C12 -177.7(3) . . . . ?
N3 C11 C12 C12A 148.2(3) . . . . ?
C10 C11 C12 C12A -34.8(4) . . . . ?
N3 C11 C12 C12B -90.4(3) . . . . ?
C10 C11 C12 C12B 86.6(4) . . . . ?
N3 C11 C12 C13 23.8(3) . . . . ?
C10 C11 C12 C13 -159.3(3) . . . . ?
C11 C12 C13 C14 -29.4(3) . . . . ?
C12A C12 C13 C14 -152.8(3) . . . . ?
C12B C12 C13 C14 83.3(3) . . . . ?
C11 C12 C13 C131 88.8(3) . . . . ?
C12A C12 C13 C131 -34.6(4) . . . . ?
C12B C12 C13 C131 -158.4(2) . . . . ?
C11 N3 C14 C15 168.3(3) . . . . ?
Cu N3 C14 C15 -12.5(4) . . . . ?
C11 N3 C14 C13 -13.9(3) . . . . ?
Cu N3 C14 C13 165.30(19) . . . . ?
C131 C13 C14 C15 86.7(4) . . . . ?
C12 C13 C14 C15 -154.4(3) . . . . ?
C131 C13 C14 N3 -91.1(3) . . . . ?
C12 C13 C14 N3 27.9(3) . . . . ?
N3 C14 C15 C16 6.7(4) . . . . ?
C13 C14 C15 C16 -170.6(3) . . . . ?
N3 C14 C15 C151 -174.6(3) . . . . ?
C13 C14 C15 C151 8.1(4) . . . . ?
C19 N4 C16 C15 177.1(2) . . . . ?
Cu N4 C16 C15 5.7(4) . . . . ?
C19 N4 C16 C17 -3.9(3) . . . . ?
Cu N4 C16 C17 -175.25(18) . . . . ?
C14 C15 C16 N4 -3.0(4) . . . . ?
C151 C15 C16 N4 178.3(3) . . . . ?
C14 C15 C16 C17 178.1(3) . . . . ?
C151 C15 C16 C17 -0.6(4) . . . . ?
N4 C16 C17 C17B -103.5(3) . . . . ?
C15 C16 C17 C17B 75.5(3) . . . . ?
N4 C16 C17 C171 131.8(3) . . . . ?
C15 C16 C17 C171 -49.2(4) . . . . ?
N4 C16 C17 C18 15.0(3) . . . . ?
C15 C16 C17 C18 -166.0(3) . . . . ?
C16 C17 C18 C19 -19.4(3) . . . . ?
C17B C17 C18 C19 95.9(3) . . . . ?
C171 C17 C18 C19 -140.6(2) . . . . ?
C16 C17 C18 C181 -147.4(2) . . . . ?
C17B C17 C18 C181 -32.1(3) . . . . ?
C171 C17 C18 C181 91.4(3) . . . . ?
C16 N4 C19 C18 -9.4(3) . . . . ?
Cu N4 C19 C18 163.45(17) . . . . ?
C16 N4 C19 C1 -137.3(2) . . . . ?
Cu N4 C19 C1 35.5(3) . . . . ?
C181 C18 C19 N4 142.7(2) . . . . ?
C17 C18 C19 N4 17.7(3) . . . . ?
C181 C18 C19 C1 -99.9(3) . . . . ?
C17 C18 C19 C1 135.1(2) . . . . ?
N1 C1 C19 N4 -45.0(3) . . . . ?
C1A C1 C19 N4 68.9(3) . . . . ?
C2 C1 C19 N4 -157.6(2) . . . . ?
N1 C1 C19 C18 -162.2(2) . . . . ?
C1A C1 C19 C18 -48.3(3) . . . . ?
C2 C1 C19 C18 85.2(3) . . . . ?
C2A C2 C21 C22 -57.6(3) . . . . ?
C1 C2 C21 C22 176.8(2) . . . . ?
C3 C2 C21 C22 66.9(3) . . . . ?
C2 C21 C22 O23 -80.3(4) . . . . ?
C2 C21 C22 N23 99.7(3) . . . . ?
C4 C3 C31 C32 -155.8(3) . . . . ?
C2 C3 C31 C32 88.9(3) . . . . ?
C3 C31 C32 C33 69.4(3) . . . . ?
C31 C32 C33 O34 58.0(4) . . . . ?
C31 C32 C33 N34 -120.7(3) . . . . ?
C7A C7 C71 C72 -50.5(4) . . . . ?
C6 C7 C71 C72 -177.4(3) . . . . ?
C8 C7 C71 C72 75.0(3) . . . . ?
C7 C71 C72 O73 -35.3(5) . . . . ?
C7 C71 C72 N73 145.3(3) . . . . ?
C9 C8 C81 C82 51.0(4) . . . . ?
C7 C8 C81 C82 -64.3(4) . . . . ?
C8 C81 C82 C83 -170.4(3) . . . . ?
C81 C82 C83 O84 100.4(4) . . . . ?
C81 C82 C83 N84 -77.3(4) . . . . ?
C14 C13 C131 C132 -67.4(3) . . . . ?
C12 C13 C131 C132 179.9(3) . . . . ?
C13 C131 C132 C133 -179.1(3) . . . . ?
C131 C132 C133 O134 26.4(4) . . . . ?
C131 C132 C133 N134 -153.3(3) . . . . ?
C16 C17 C171 C172 -44.5(3) . . . . ?
C17B C17 C171 C172 -167.3(3) . . . . ?
C18 C17 C171 C172 68.8(3) . . . . ?
C17 C171 C172 C173 175.4(3) . . . . ?
C171 C172 C173 O175 64.4(4) . . . . ?
C171 C172 C173 O174 -116.6(3) . . . . ?
C19 C18 C181 C182 89.1(3) . . . . ?
C17 C18 C181 C182 -150.2(3) . . . . ?
C18 C181 C182 O183 -118.3(3) . . . . ?
C18 C181 C182 N183 63.4(4) . . . . ?
